data_7704922
loop_
_publ_author_name
'Yang, Lei'
'Shu, Xian-Ping'
'Fu, Meng-Yuan'
'Wang, Hao-Yu'
'Zhu, Qin-Yu'
'Dai, Jie'

_publ_section_title
;
 Molybdenum-titanium oxo-cluster, an efficient electrochemical catalyst
 for the facile preparation of black titanium dioxide film.
;
_journal_issue 30
_journal_name_full 'Dalton transactions (Cambridge, England : 2003)'
_journal_page_first 10516
_journal_page_last 10522
_journal_paper_doi 10.1039/d0dt01959c
_journal_volume 49
_journal_year 2020
_chemical_formula_sum 'C50 H94 Cl2 Mo4 O28 Ti4'
_chemical_formula_weight 1789.51
_space_group_crystal_system orthorhombic
_space_group_IT_number 61
_space_group_name_Hall '-P 2ac 2ab'
_space_group_name_H-M_alt 'P b c a'
_atom_sites_solution_hydrogens geom
_audit_creation_method SHELXL-2016/6
_audit_update_record
;
2020-06-26 deposited with the CCDC.	2020-07-08 downloaded from the CCDC.
;
_cell_angle_alpha 90
_cell_angle_beta 90
_cell_angle_gamma 90
_cell_formula_units_Z 4
_cell_length_a 11.592(3)
_cell_length_b 19.701(5)
_cell_length_c 30.995(7)
_cell_measurement_reflns_used 9325
_cell_measurement_temperature 192(2)
_cell_measurement_theta_max 26.14
_cell_measurement_theta_min 2.42
_cell_volume 7078(3)
_computing_cell_refinement 'Bruker SAINT'
_computing_data_collection 'Bruker APEX2'
_computing_data_reduction 'Bruker SAINT'
_computing_molecular_graphics 'Bruker SHELXTL'
_computing_publication_material 'Bruker SHELXTL'
_computing_structure_refinement 'SHELXL-2016/6 (Sheldrick, 2016)'
_computing_structure_solution 'SHELXT 2014/5 (Sheldrick, 2014)'
_diffrn_ambient_temperature 192(2)
_diffrn_measured_fraction_theta_full 0.999
_diffrn_measured_fraction_theta_max 0.999
_diffrn_measurement_device_type 'Bruker APEX-II CCD'
_diffrn_measurement_method '\f and \w scans'
_diffrn_radiation_type MoK\a
_diffrn_radiation_wavelength 0.71073
_diffrn_reflns_av_R_equivalents 0.0703
_diffrn_reflns_av_unetI/netI 0.0190
_diffrn_reflns_Laue_measured_fraction_full 0.999
_diffrn_reflns_Laue_measured_fraction_max 0.999
_diffrn_reflns_limit_h_max 14
_diffrn_reflns_limit_h_min -14
_diffrn_reflns_limit_k_max 24
_diffrn_reflns_limit_k_min -24
_diffrn_reflns_limit_l_max 38
_diffrn_reflns_limit_l_min -38
_diffrn_reflns_number 242181
_diffrn_reflns_point_group_measured_fraction_full 0.999
_diffrn_reflns_point_group_measured_fraction_max 0.999
_diffrn_reflns_theta_full 25.242
_diffrn_reflns_theta_max 26.499
_diffrn_reflns_theta_min 2.194
_exptl_absorpt_coefficient_mu 1.262
_exptl_absorpt_correction_T_max 0.7456
_exptl_absorpt_correction_T_min 0.4890
_exptl_absorpt_correction_type multi-scan
_exptl_crystal_colour orange
_exptl_crystal_density_diffrn 1.679
_exptl_crystal_description block
_exptl_crystal_F_000 3632
_exptl_crystal_size_max 0.030
_exptl_crystal_size_mid 0.022
_exptl_crystal_size_min 0.018
_refine_diff_density_max 0.770
_refine_diff_density_min -1.327
_refine_diff_density_rms 0.117
_refine_ls_extinction_coef 0.00135(16)
_refine_ls_extinction_expression Fc^*^=kFc[1+0.001xFc^2^\l^3^/sin(2\q)]^-1/4^
_refine_ls_extinction_method 'SHELXL-2016/6 (Sheldrick 2016)'
_refine_ls_goodness_of_fit_ref 1.164
_refine_ls_hydrogen_treatment constr
_refine_ls_matrix_type full
_refine_ls_number_parameters 582
_refine_ls_number_reflns 7342
_refine_ls_number_restraints 763
_refine_ls_restrained_S_all 1.178
_refine_ls_R_factor_all 0.0944
_refine_ls_R_factor_gt 0.0691
_refine_ls_shift/su_max 0.004
_refine_ls_shift/su_mean 0.000
_refine_ls_structure_factor_coef Fsqd
_refine_ls_weighting_details 'w=1/[\s^2^(Fo^2^)+(0.0387P)^2^+55.4148P] where P=(Fo^2^+2Fc^2^)/3'
_refine_ls_weighting_scheme calc
_refine_ls_wR_factor_gt 0.1513
_refine_ls_wR_factor_ref 0.1810
_reflns_Friedel_coverage 0.000
_reflns_number_gt 5915
_reflns_number_total 7342
_reflns_threshold_expression 'I > 2\s(I)'
_cod_data_source_file d0dt01959c3.cif
_cod_data_source_block 3
_cod_depositor_comments
;Adding full bibliography for 7704919--7704922.cif.

 Adding full bibliography for 7704919--7704922.cif.
;
_cod_database_code 7704922
_shelx_shelxl_version_number 2016/6
_shelx_space_group_comment
;
The symmetry employed for this shelxl refinement is uniquely defined
by the following loop, which should always be used as a source of
symmetry information in preference to the above space-group names.
They are only intended as comments.
;
_shelx_estimated_absorpt_t_min 0.963
_shelx_estimated_absorpt_t_max 0.978

loop_
_space_group_symop_operation_xyz
'x, y, z'
'-x+1/2, -y, z+1/2'
'x+1/2, -y+1/2, -z'
'-x, y+1/2, -z+1/2'
'-x, -y, -z'
'x-1/2, y, -z-1/2'
'-x-1/2, y-1/2, z'
'x, -y-1/2, z-1/2'

loop_
_atom_site_label
_atom_site_type_symbol
_atom_site_fract_x
_atom_site_fract_y
_atom_site_fract_z
_atom_site_U_iso_or_equiv
_atom_site_adp_type
_atom_site_occupancy
_atom_site_site_symmetry_order
_atom_site_calc_flag
_atom_site_refinement_flags_posn
_atom_site_refinement_flags_adp
_atom_site_refinement_flags_occupancy
_atom_site_disorder_assembly
_atom_site_disorder_group
Mo1 Mo 0.41691(13) 0.10954(9) 0.02268(6) 0.0437(4) Uani 0.7247(17) 1 d . . P A 1
Mo2 Mo 0.60774(6) -0.02043(4) 0.03721(2) 0.0390(3) Uani 0.7247(17) 1 d . . P A 1
O3 O 0.3181(6) -0.0139(4) 0.1118(2) 0.0592(14) Uani 0.7247(17) 1 d D . P A 1
O4 O 0.3221(8) 0.0887(5) 0.1699(3) 0.0696(18) Uani 0.7247(17) 1 d D . P A 1
O7 O 0.7244(16) 0.1819(9) 0.1242(6) 0.0539(16) Uani 0.2753(17) 1 d D U P A 1
O8 O 0.7204(5) 0.0592(3) 0.0500(2) 0.0458(10) Uani 0.7247(17) 1 d D U P A 1
O12 O 0.7032(5) -0.0446(3) -0.0109(2) 0.0447(13) Uani 0.7247(17) 1 d . . P A 1
O13 O 0.5317(5) 0.0608(3) -0.01159(19) 0.0418(11) Uani 0.7247(17) 1 d . . P A 1
O14 O 0.6446(7) -0.0721(4) 0.0779(3) 0.0491(18) Uani 0.7247(17) 1 d . . P A 1
C8 C 0.2851(10) -0.0774(6) 0.0977(7) 0.114(5) Uani 0.7247(17) 1 d D U P A 1
H8 H 0.287561 -0.077813 0.065420 0.137 Uiso 0.7247(17) 1 calc R U P A 1
C9 C 0.3625(16) -0.1295(8) 0.1135(8) 0.152(7) Uani 0.7247(17) 1 d D U P A 1
H9A H 0.442378 -0.116309 0.107506 0.228 Uiso 0.7247(17) 1 calc R U P A 1
H9B H 0.345436 -0.172569 0.098985 0.228 Uiso 0.7247(17) 1 calc R U P A 1
H9C H 0.351899 -0.134907 0.144669 0.228 Uiso 0.7247(17) 1 calc R U P A 1
C10 C 0.1666(12) -0.0872(11) 0.1112(7) 0.141(6) Uani 0.7247(17) 1 d D U P A 1
H10A H 0.141238 -0.132908 0.103156 0.212 Uiso 0.7247(17) 1 calc R U P A 1
H10B H 0.117341 -0.053493 0.096996 0.212 Uiso 0.7247(17) 1 calc R U P A 1
H10C H 0.161207 -0.081722 0.142546 0.212 Uiso 0.7247(17) 1 calc R U P A 1
C12 C 0.289(2) 0.0953(11) 0.2436(5) 0.149(8) Uani 0.7247(17) 1 d . . P A 1
H12A H 0.349791 0.068044 0.257241 0.223 Uiso 0.7247(17) 1 calc R U P A 1
H12B H 0.223880 0.099857 0.263526 0.223 Uiso 0.7247(17) 1 calc R U P A 1
H12C H 0.319573 0.140403 0.236678 0.223 Uiso 0.7247(17) 1 calc R U P A 1
C18 C 0.8402(13) 0.2158(8) 0.1191(7) 0.104(5) Uani 0.7247(17) 1 d D . P A 1
H18A H 0.877706 0.203509 0.091103 0.125 Uiso 0.7247(17) 1 calc R U P A 1
C19 C 0.9033(17) 0.1889(15) 0.1556(8) 0.165(9) Uani 0.7247(17) 1 d D . P A 1
H19A H 0.858855 0.196545 0.182095 0.247 Uiso 0.7247(17) 1 calc R U P A 1
H19B H 0.977999 0.211861 0.157897 0.247 Uiso 0.7247(17) 1 calc R U P A 1
H19C H 0.915575 0.140081 0.151635 0.247 Uiso 0.7247(17) 1 calc R U P A 1
C20 C 0.822(2) 0.2838(9) 0.1225(9) 0.167(8) Uani 0.7247(17) 1 d D U P A 1
H20A H 0.845515 0.299352 0.151192 0.250 Uiso 0.7247(17) 1 calc R U P A 1
H20B H 0.739890 0.293589 0.118148 0.250 Uiso 0.7247(17) 1 calc R U P A 1
H20C H 0.867414 0.307586 0.100483 0.250 Uiso 0.7247(17) 1 calc R U P A 1
C21 C 0.8330(13) 0.0587(10) 0.0346(5) 0.069(3) Uani 0.7247(17) 1 d D U P A 1
H21A H 0.826171 0.026214 0.009925 0.083 Uiso 0.7247(17) 1 calc R U P A 1
C22 C 0.9145(14) 0.0212(9) 0.0635(6) 0.101(5) Uani 0.7247(17) 1 d D U P A 1
H22A H 0.932986 0.049448 0.088553 0.151 Uiso 0.7247(17) 1 calc R U P A 1
H22B H 0.985413 0.010784 0.047597 0.151 Uiso 0.7247(17) 1 calc R U P A 1
H22C H 0.878349 -0.021094 0.073131 0.151 Uiso 0.7247(17) 1 calc R U P A 1
C23 C 0.8955(16) 0.1088(11) 0.0164(8) 0.158(8) Uani 0.7247(17) 1 d D U P A 1
H23A H 0.844633 0.138182 -0.000590 0.237 Uiso 0.7247(17) 1 calc R U P A 1
H23B H 0.954536 0.089108 -0.002441 0.237 Uiso 0.7247(17) 1 calc R U P A 1
H23C H 0.932895 0.135681 0.039080 0.237 Uiso 0.7247(17) 1 calc R U P A 1
Mo1' Mo 0.4557(4) 0.1202(2) 0.01834(15) 0.0431(8) Uani 0.2753(17) 1 d . . P A 2
Mo2' Mo 0.50712(17) -0.04495(10) 0.04812(6) 0.0371(6) Uani 0.2753(17) 1 d . . P A 2
O3' O 0.3700(13) -0.0275(8) 0.0897(6) 0.0496(18) Uani 0.2753(17) 1 d D . P A 2
O4' O 0.2936(18) 0.0617(11) 0.1612(7) 0.063(3) Uani 0.2753(17) 1 d D . P A 2
O7' O 0.7487(7) 0.1739(4) 0.1056(2) 0.0562(12) Uani 0.7247(17) 1 d D U P A 2
O8' O 0.7693(14) 0.0935(9) 0.0600(6) 0.055(2) Uani 0.2753(17) 1 d D . P A 2
O12' O 0.6041(13) -0.0299(7) -0.0036(5) 0.038(3) Uiso 0.2753(17) 1 d . . P A 2
O13' O 0.5823(15) 0.1153(8) -0.0216(5) 0.048(3) Uani 0.2753(17) 1 d . . P A 2
O14' O 0.5972(16) -0.0810(11) 0.0833(7) 0.040(4) Uani 0.2753(17) 1 d . . P A 2
C8' C 0.2925(17) -0.0783(10) 0.0995(6) 0.062(5) Uani 0.2753(17) 1 d D . P A 2
H8B H 0.339210 -0.112868 0.083576 0.074 Uiso 0.2753(17) 1 calc R U P A 2
C9' C 0.302(3) -0.1159(16) 0.1395(7) 0.083(9) Uani 0.2753(17) 1 d D . P A 2
H9D H 0.370710 -0.100968 0.155234 0.124 Uiso 0.2753(17) 1 calc R U P A 2
H9E H 0.308234 -0.164522 0.133142 0.124 Uiso 0.2753(17) 1 calc R U P A 2
H9F H 0.233238 -0.107768 0.157179 0.124 Uiso 0.2753(17) 1 calc R U P A 2
C10' C 0.186(2) -0.103(2) 0.0810(12) 0.097(10) Uani 0.2753(17) 1 d D U P A 2
H10D H 0.203225 -0.129666 0.054923 0.146 Uiso 0.2753(17) 1 calc R U P A 2
H10E H 0.136107 -0.065002 0.073536 0.146 Uiso 0.2753(17) 1 calc R U P A 2
H10F H 0.146659 -0.132504 0.101987 0.146 Uiso 0.2753(17) 1 calc R U P A 2
C12' C 0.157(3) 0.113(2) 0.2122(13) 0.106(2) Uani 0.2753(17) 1 d D U P A 2
C18' C 0.860(3) 0.1931(14) 0.1280(10) 0.073(5) Uani 0.2753(17) 1 d D . P A 2
H18B H 0.924622 0.166636 0.114703 0.088 Uiso 0.2753(17) 1 calc R U P A 2
C19' C 0.862(4) 0.182(2) 0.1715(10) 0.081(9) Uani 0.2753(17) 1 d D . P A 2
H19D H 0.802764 0.210737 0.185275 0.122 Uiso 0.2753(17) 1 calc R U P A 2
H19E H 0.937762 0.194118 0.183003 0.122 Uiso 0.2753(17) 1 calc R U P A 2
H19F H 0.845284 0.134441 0.177449 0.122 Uiso 0.2753(17) 1 calc R U P A 2
C20' C 0.872(3) 0.2631(14) 0.1154(10) 0.060(3) Uani 0.2753(17) 1 d D U P A 2
H20D H 0.931238 0.284836 0.133186 0.089 Uiso 0.2753(17) 1 calc R U P A 2
H20E H 0.798118 0.286466 0.119543 0.089 Uiso 0.2753(17) 1 calc R U P A 2
H20F H 0.894287 0.265505 0.084979 0.089 Uiso 0.2753(17) 1 calc R U P A 2
C21' C 0.851(3) 0.060(2) 0.0375(10) 0.069(8) Uani 0.2753(17) 1 d D . P A 2
H21B H 0.921989 0.088371 0.039530 0.083 Uiso 0.2753(17) 1 calc R U P A 2
C22' C 0.888(4) -0.0086(17) 0.0524(14) 0.093(11) Uani 0.2753(17) 1 d D . P A 2
H22D H 0.927820 -0.004457 0.080124 0.140 Uiso 0.2753(17) 1 calc R U P A 2
H22E H 0.939463 -0.028862 0.031070 0.140 Uiso 0.2753(17) 1 calc R U P A 2
H22F H 0.819474 -0.037537 0.056003 0.140 Uiso 0.2753(17) 1 calc R U P A 2
C23' C 0.835(4) 0.046(2) -0.0090(9) 0.117(10) Uani 0.2753(17) 1 d D U P A 2
H23D H 0.797358 0.002397 -0.013016 0.176 Uiso 0.2753(17) 1 calc R U P A 2
H23E H 0.910430 0.046035 -0.023417 0.176 Uiso 0.2753(17) 1 calc R U P A 2
H23F H 0.786973 0.082273 -0.021567 0.176 Uiso 0.2753(17) 1 calc R U P A 2
Ti1 Ti 0.40102(11) 0.05950(7) 0.12266(4) 0.0512(3) Uani 1 1 d D . . . .
Ti2 Ti 0.64086(12) 0.11797(6) 0.09280(4) 0.0479(3) Uani 1 1 d D . . . .
Cl1 Cl 0.8585(2) -0.20513(13) 0.26788(9) 0.0918(8) Uani 1 1 d . . . . .
O1 O 0.5170(4) 0.0026(3) 0.15763(15) 0.0506(10) Uani 1 1 d . . . . .
O2 O 0.6896(4) 0.0437(2) 0.13708(15) 0.0485(9) Uani 1 1 d . . . . .
O5 O 0.3313(4) 0.1200(3) 0.07911(16) 0.0547(10) Uani 1 1 d . . . . .
O6 O 0.5180(4) 0.1360(2) 0.13475(15) 0.0511(8) Uani 1 1 d . . . . .
O9 O 0.5640(4) 0.1728(2) 0.04959(16) 0.0521(9) Uani 1 1 d . . . . .
O10 O 0.5157(4) 0.0522(2) 0.07220(14) 0.0422(6) Uani 1 1 d . . . . .
O11 O 0.3735(5) 0.1798(2) -0.00270(17) 0.0572(12) Uani 1 1 d . . . . .
C1 C 0.6853(6) -0.0489(4) 0.1852(2) 0.0469(12) Uani 1 1 d . . . . .
C2 C 0.8034(7) -0.0546(4) 0.1853(3) 0.0620(19) Uani 1 1 d . . . . .
H2 H 0.848167 -0.024899 0.167835 0.074 Uiso 1 1 calc R U . . .
C3 C 0.8575(7) -0.1027(4) 0.2102(3) 0.0646(19) Uani 1 1 d . . . . .
H3 H 0.939111 -0.106836 0.209764 0.078 Uiso 1 1 calc R U . . .
C4 C 0.7916(7) -0.1448(4) 0.2358(3) 0.0588(16) Uani 1 1 d . . . . .
C5 C 0.6734(8) -0.1398(5) 0.2361(3) 0.071(2) Uani 1 1 d . . . . .
H5 H 0.628647 -0.169240 0.253742 0.086 Uiso 1 1 calc R U . . .
C6 C 0.6203(7) -0.0915(4) 0.2106(3) 0.0621(19) Uani 1 1 d . . . . .
H6 H 0.538617 -0.087685 0.210555 0.075 Uiso 1 1 calc R U . . .
C7 C 0.6263(6) 0.0029(4) 0.1574(2) 0.0472(12) Uani 1 1 d . . . . .
C11 C 0.2521(11) 0.0632(7) 0.2055(4) 0.107(2) Uani 1 1 d D . . . .
H11A H 0.281838 0.015868 0.209268 0.129 Uiso 1 1 calc R U . A 1
C13 C 0.1301(12) 0.0518(7) 0.1939(5) 0.137(4) Uani 1 1 d D . . . .
H13A H 0.103430 0.058828 0.164279 0.206 Uiso 1 1 calc R U . A 2
H13B H 0.068955 0.029897 0.210771 0.206 Uiso 1 1 calc R U . A 2
H13C H 0.198738 0.022745 0.193763 0.206 Uiso 1 1 calc R U . A 2
C14 C 0.1893(12) 0.2047(8) 0.0877(6) 0.166(6) Uani 1 1 d . U . . .
H14A H 0.242906 0.232247 0.070626 0.249 Uiso 1 1 calc R U . . .
H14B H 0.201722 0.213497 0.118444 0.249 Uiso 1 1 calc R U . . .
H14C H 0.109819 0.216412 0.079960 0.249 Uiso 1 1 calc R U . . .
C15 C 0.2086(8) 0.1362(6) 0.0792(4) 0.098(3) Uani 1 1 d . . . . .
H15A H 0.175151 0.124591 0.050706 0.118 Uiso 1 1 calc R U . . .
H15B H 0.169125 0.108411 0.101289 0.118 Uiso 1 1 calc R U . . .
C16 C 0.5272(10) 0.1758(6) 0.1733(3) 0.098(3) Uani 1 1 d . . . . .
H16A H 0.608901 0.187897 0.178563 0.117 Uiso 1 1 calc R U . . .
H16B H 0.498867 0.149416 0.198306 0.117 Uiso 1 1 calc R U . . .
C17 C 0.4586(14) 0.2372(7) 0.1682(5) 0.159(6) Uani 1 1 d . . . . .
H17A H 0.483069 0.261291 0.142064 0.238 Uiso 1 1 calc R U . . .
H17B H 0.469762 0.266675 0.193341 0.238 Uiso 1 1 calc R U . . .
H17C H 0.376904 0.225112 0.165739 0.238 Uiso 1 1 calc R U . . .
C24 C 0.6144(8) 0.2310(4) 0.0278(3) 0.078(2) Uani 1 1 d . . . . .
H24A H 0.699262 0.230362 0.031464 0.093 Uiso 1 1 calc R U . . .
H24B H 0.597317 0.228549 -0.003477 0.093 Uiso 1 1 calc R U . . .
C25 C 0.5681(15) 0.2932(5) 0.0454(6) 0.162(7) Uani 1 1 d . . . . .
H25A H 0.606818 0.332124 0.031952 0.244 Uiso 1 1 calc R U . . .
H25B H 0.581044 0.294265 0.076605 0.244 Uiso 1 1 calc R U . . .
H25C H 0.485184 0.295561 0.039458 0.244 Uiso 1 1 calc R U . . .

loop_
_atom_site_aniso_label
_atom_site_aniso_U_11
_atom_site_aniso_U_22
_atom_site_aniso_U_33
_atom_site_aniso_U_23
_atom_site_aniso_U_13
_atom_site_aniso_U_12
Mo1 0.0488(9) 0.0373(7) 0.0449(6) -0.0004(5) -0.0021(6) 0.0102(6)
Mo2 0.0369(4) 0.0381(4) 0.0420(4) -0.0005(3) -0.0017(3) 0.0051(3)
O3 0.044(3) 0.067(3) 0.067(4) 0.007(3) -0.005(3) 0.000(2)
O4 0.063(4) 0.083(5) 0.063(3) 0.003(3) 0.016(3) 0.013(3)
O7 0.0547(18) 0.0534(17) 0.0535(18) -0.0014(10) -0.0002(10) -0.0001(10)
O8 0.041(2) 0.049(2) 0.047(2) -0.0034(19) -0.0031(18) -0.0003(16)
O12 0.040(3) 0.046(3) 0.048(3) -0.008(2) 0.000(2) 0.007(2)
O13 0.040(3) 0.045(3) 0.041(2) 0.0015(18) -0.0001(19) 0.006(2)
O14 0.048(4) 0.047(3) 0.052(3) 0.007(3) 0.000(3) 0.010(3)
C8 0.105(8) 0.080(5) 0.158(13) -0.021(6) 0.016(8) -0.026(4)
C9 0.143(11) 0.067(5) 0.24(2) -0.005(10) 0.028(14) -0.007(8)
C10 0.100(7) 0.138(11) 0.186(14) -0.014(11) -0.001(9) -0.055(6)
C12 0.180(14) 0.189(17) 0.077(4) 0.008(7) 0.055(6) -0.058(15)
C18 0.074(5) 0.083(7) 0.157(13) -0.010(7) -0.019(5) -0.032(5)
C19 0.084(11) 0.22(2) 0.188(18) 0.025(16) -0.051(12) -0.043(12)
C20 0.160(14) 0.079(6) 0.26(2) -0.027(9) 0.024(17) -0.044(6)
C21 0.039(3) 0.079(7) 0.088(7) -0.017(5) 0.007(3) -0.006(3)
C22 0.053(5) 0.117(11) 0.132(11) -0.004(8) -0.005(7) 0.016(8)
C23 0.088(8) 0.157(12) 0.229(18) 0.069(12) 0.024(10) -0.033(8)
Mo1' 0.054(2) 0.0349(15) 0.0400(13) 0.0000(10) 0.0008(13) 0.0081(14)
Mo2' 0.0359(11) 0.0388(10) 0.0366(10) 0.0006(7) -0.0019(8) 0.0018(8)
O3' 0.032(4) 0.059(3) 0.058(5) 0.000(3) -0.001(3) 0.004(3)
O4' 0.061(5) 0.055(9) 0.072(5) 0.012(4) 0.007(5) 0.001(4)
O7' 0.0557(14) 0.0560(15) 0.0570(15) -0.0003(10) -0.0005(9) -0.0017(9)
O8' 0.052(4) 0.052(6) 0.060(5) 0.003(3) 0.006(4) 0.002(3)
O13' 0.050(6) 0.043(8) 0.050(4) 0.005(4) 0.002(5) 0.001(5)
O14' 0.038(6) 0.047(6) 0.037(7) 0.003(6) 0.003(5) 0.011(7)
C8' 0.054(7) 0.072(7) 0.060(11) -0.009(6) 0.015(6) -0.012(7)
C9' 0.079(16) 0.091(18) 0.078(12) 0.011(13) 0.008(11) -0.024(14)
C10' 0.079(11) 0.110(17) 0.103(15) 0.008(13) -0.013(11) -0.040(11)
C12' 0.106(2) 0.106(2) 0.106(2) 0.00000(10) 0.00004(10) 0.00002(10)
C18' 0.073(8) 0.063(4) 0.084(9) 0.010(6) -0.023(8) -0.010(5)
C19' 0.09(2) 0.073(15) 0.085(9) 0.017(8) -0.028(9) -0.046(16)
C20' 0.060(3) 0.060(3) 0.060(3) 0.0000(2) 0.0000(2) 0.0000(2)
C21' 0.065(13) 0.054(11) 0.088(10) -0.013(9) 0.022(9) -0.003(10)
C22' 0.09(3) 0.060(12) 0.131(19) -0.001(15) 0.040(17) 0.012(13)
C23' 0.132(19) 0.130(18) 0.089(9) -0.030(10) 0.017(11) 0.022(15)
Ti1 0.0467(7) 0.0564(7) 0.0505(7) -0.0025(6) -0.0015(5) 0.0079(6)
Ti2 0.0536(7) 0.0410(6) 0.0489(7) -0.0011(5) 0.0027(5) 0.0012(5)
Cl1 0.0907(17) 0.0826(16) 0.1020(18) 0.0363(14) -0.0212(15) 0.0120(13)
O1 0.0480(16) 0.058(2) 0.046(2) 0.0036(19) -0.0010(16) 0.0009(16)
O2 0.046(2) 0.054(2) 0.046(2) 0.0006(16) -0.0054(16) -0.0003(16)
O5 0.048(2) 0.063(2) 0.0527(19) -0.0007(18) 0.0017(15) 0.0139(18)
O6 0.0567(19) 0.052(2) 0.0448(19) -0.0103(16) 0.0003(15) 0.0050(15)
O9 0.057(2) 0.0448(18) 0.054(2) 0.0028(15) -0.0004(15) 0.0007(15)
O10 0.0470(17) 0.0395(15) 0.0401(15) -0.0022(12) -0.0038(12) 0.0078(11)
O11 0.067(3) 0.045(2) 0.059(3) 0.0045(18) -0.003(2) 0.019(2)
C1 0.051(2) 0.052(3) 0.038(3) -0.002(2) -0.004(2) 0.002(2)
C2 0.050(2) 0.063(4) 0.073(5) 0.016(3) -0.005(3) 0.001(3)
C3 0.056(3) 0.062(4) 0.077(5) 0.014(3) -0.013(3) 0.000(3)
C4 0.065(3) 0.054(4) 0.057(4) 0.005(3) -0.008(3) 0.006(3)
C5 0.064(3) 0.079(5) 0.071(5) 0.027(4) 0.001(3) 0.005(3)
C6 0.054(3) 0.069(4) 0.063(4) 0.017(3) 0.002(3) 0.003(3)
C7 0.0477(18) 0.053(3) 0.041(3) -0.001(2) -0.002(2) 0.0018(19)
C11 0.110(5) 0.118(7) 0.094(4) 0.010(4) 0.046(4) -0.005(3)
C13 0.105(5) 0.137(7) 0.170(9) -0.036(7) 0.061(5) -0.024(5)
C14 0.112(9) 0.156(8) 0.230(17) 0.002(9) 0.029(11) 0.081(7)
C15 0.062(3) 0.149(8) 0.085(6) 0.013(6) 0.013(3) 0.053(4)
C16 0.095(7) 0.119(7) 0.080(4) -0.059(5) 0.002(4) 0.001(5)
C17 0.173(13) 0.111(7) 0.191(13) -0.092(8) 0.007(11) 0.031(8)
C24 0.072(5) 0.050(3) 0.111(7) 0.023(3) 0.004(4) -0.004(3)
C25 0.198(16) 0.050(3) 0.239(17) 0.016(7) 0.079(13) 0.015(7)

loop_
_atom_type_symbol
_atom_type_description
_atom_type_scat_dispersion_real
_atom_type_scat_dispersion_imag
_atom_type_scat_source
C C 0.0033 0.0016 'International Tables Vol C Tables 4.2.6.8 and 6.1.1.4'
H H 0.0000 0.0000 'International Tables Vol C Tables 4.2.6.8 and 6.1.1.4'
Cl Cl 0.1484 0.1585 'International Tables Vol C Tables 4.2.6.8 and 6.1.1.4'
Mo Mo -1.6832 0.6857 'International Tables Vol C Tables 4.2.6.8 and 6.1.1.4'
O O 0.0106 0.0060 'International Tables Vol C Tables 4.2.6.8 and 6.1.1.4'
Ti Ti 0.2776 0.4457 'International Tables Vol C Tables 4.2.6.8 and 6.1.1.4'

loop_
_geom_angle_atom_site_label_1
_geom_angle_atom_site_label_2
_geom_angle_atom_site_label_3
_geom_angle
_geom_angle_site_symmetry_1
_geom_angle_site_symmetry_3
_geom_angle_publ_flag
O11 Mo1 O12 104.1(3) . 5_655 ?
O11 Mo1 O13 110.9(3) . . ?
O12 Mo1 O13 93.6(3) 5_655 . ?
O11 Mo1 O5 100.1(2) . . ?
O12 Mo1 O5 83.0(2) 5_655 . ?
O13 Mo1 O5 148.7(2) . . ?
O11 Mo1 O10 154.4(2) . . ?
O12 Mo1 O10 99.6(2) 5_655 . ?
O13 Mo1 O10 77.0(2) . . ?
O5 Mo1 O10 73.00(19) . . ?
O11 Mo1 O9 86.8(2) . . ?
O12 Mo1 O9 167.7(2) 5_655 . ?
O13 Mo1 O9 87.6(2) . . ?
O5 Mo1 O9 89.7(2) . . ?
O10 Mo1 O9 68.80(17) . . ?
O11 Mo1 Mo2 101.1(2) . 5_655 ?
O12 Mo1 Mo2 47.85(18) 5_655 5_655 ?
O13 Mo1 Mo2 49.30(19) . 5_655 ?
O5 Mo1 Mo2 129.81(17) . 5_655 ?
O10 Mo1 Mo2 102.04(13) . 5_655 ?
O9 Mo1 Mo2 136.34(14) . 5_655 ?
O14 Mo2 O12 106.7(3) . . ?
O14 Mo2 O13 105.5(3) . 5_655 ?
O12 Mo2 O13 93.4(3) . 5_655 ?
O14 Mo2 O8 98.9(4) . . ?
O12 Mo2 O8 88.4(3) . . ?
O13 Mo2 O8 153.8(2) 5_655 . ?
O14 Mo2 O10 98.9(3) . . ?
O12 Mo2 O10 150.4(2) . . ?
O13 Mo2 O10 93.8(2) 5_655 . ?
O8 Mo2 O10 72.8(2) . . ?
O14 Mo2 O13 169.9(3) . . ?
O12 Mo2 O13 83.5(2) . . ?
O13 Mo2 O13 73.2(3) 5_655 . ?
O8 Mo2 O13 81.1(2) . . ?
O10 Mo2 O13 71.29(18) . . ?
O14 Mo2 Mo1 99.0(3) . 5_655 ?
O12 Mo2 Mo1 48.17(19) . 5_655 ?
O13 Mo2 Mo1 48.83(17) 5_655 5_655 ?
O8 Mo2 Mo1 136.26(17) . 5_655 ?
O10 Mo2 Mo1 141.82(13) . 5_655 ?
O13 Mo2 Mo1 87.65(15) . 5_655 ?
C8 O3 Ti1 162.3(8) . . ?
C11 O4 Ti1 141.1(9) . . ?
C18 O7 Ti2 135.0(15) . . ?
C21 O8 Ti2 132.0(10) . . ?
C21 O8 Mo2 121.3(10) . . ?
Ti2 O8 Mo2 106.0(3) . . ?
Mo2 O12 Mo1 84.0(3) . 5_655 ?
Mo1 O13 Mo2 81.9(2) . 5_655 ?
Mo1 O13 Mo2 103.8(3) . . ?
Mo2 O13 Mo2 106.8(3) 5_655 . ?
O3 C8 C10 107.0(13) . . ?
O3 C8 C9 111.3(13) . . ?
C10 C8 C9 113.3(17) . . ?
O3 C8 H8 108.4 . . ?
C10 C8 H8 108.4 . . ?
C9 C8 H8 108.4 . . ?
C8 C9 H9A 109.5 . . ?
C8 C9 H9B 109.5 . . ?
H9A C9 H9B 109.5 . . ?
C8 C9 H9C 109.5 . . ?
H9A C9 H9C 109.5 . . ?
H9B C9 H9C 109.5 . . ?
C8 C10 H10A 109.5 . . ?
C8 C10 H10B 109.5 . . ?
H10A C10 H10B 109.5 . . ?
C8 C10 H10C 109.5 . . ?
H10A C10 H10C 109.5 . . ?
H10B C10 H10C 109.5 . . ?
C11 C12 H12A 109.5 . . ?
C11 C12 H12B 109.5 . . ?
H12A C12 H12B 109.5 . . ?
C11 C12 H12C 109.5 . . ?
H12A C12 H12C 109.5 . . ?
H12B C12 H12C 109.5 . . ?
C20 C18 C19 112.2(18) . . ?
C20 C18 O7 106.8(16) . . ?
C19 C18 O7 101.9(15) . . ?
C20 C18 H18A 111.8 . . ?
C19 C18 H18A 111.8 . . ?
O7 C18 H18A 111.8 . . ?
C18 C19 H19A 109.5 . . ?
C18 C19 H19B 109.5 . . ?
H19A C19 H19B 109.5 . . ?
C18 C19 H19C 109.5 . . ?
H19A C19 H19C 109.5 . . ?
H19B C19 H19C 109.5 . . ?
C18 C20 H20A 109.5 . . ?
C18 C20 H20B 109.5 . . ?
H20A C20 H20B 109.5 . . ?
C18 C20 H20C 109.5 . . ?
H20A C20 H20C 109.5 . . ?
H20B C20 H20C 109.5 . . ?
C23 C21 O8 130.0(15) . . ?
C23 C21 C22 105.8(16) . . ?
O8 C21 C22 113.0(12) . . ?
C23 C21 H21A 101.1 . . ?
O8 C21 H21A 101.1 . . ?
C22 C21 H21A 101.1 . . ?
C21 C22 H22A 109.5 . . ?
C21 C22 H22B 109.5 . . ?
H22A C22 H22B 109.5 . . ?
C21 C22 H22C 109.5 . . ?
H22A C22 H22C 109.5 . . ?
H22B C22 H22C 109.5 . . ?
C21 C23 H23A 109.5 . . ?
C21 C23 H23B 109.5 . . ?
H23A C23 H23B 109.5 . . ?
C21 C23 H23C 109.5 . . ?
H23A C23 H23C 109.5 . . ?
H23B C23 H23C 109.5 . . ?
O11 Mo1' O9 101.3(3) . . ?
O11 Mo1' O13' 102.8(6) . . ?
O9 Mo1' O13' 81.4(6) . . ?
O11 Mo1' O12' 110.5(5) . 5_655 ?
O9 Mo1' O12' 148.1(5) . 5_655 ?
O11 Mo1' O10 153.8(3) . . ?
O9 Mo1' O10 75.0(2) . . ?
O13' Mo1' O10 102.3(5) . . ?
O12' Mo1' O10 75.1(5) 5_655 . ?
O11 Mo1' O5 87.9(3) . . ?
O9 Mo1' O5 89.8(3) . . ?
O13' Mo1' O5 167.3(6) . . ?
O12' Mo1' O5 88.2(5) 5_655 . ?
O10 Mo1' O5 66.3(2) . . ?
O11 Mo1' Mo2' 101.0(3) . 5_655 ?
O9 Mo1' Mo2' 127.8(2) . 5_655 ?
O10 Mo1' Mo2' 101.5(2) . 5_655 ?
O5 Mo1' Mo2' 137.5(2) . 5_655 ?
O14' Mo2' O13' 108.1(9) . 5_655 ?
O14' Mo2' O12' 103.7(8) . . ?
O13' Mo2' O12' 93.9(7) 5_655 . ?
O14' Mo2' O10 97.4(8) . . ?
O13' Mo2' O10 148.8(5) 5_655 . ?
O12' Mo2' O10 97.3(4) . . ?
O14' Mo2' O3' 98.3(8) . . ?
O13' Mo2' O3' 88.4(7) 5_655 . ?
O12' Mo2' O3' 155.9(6) . . ?
O10 Mo2' O3' 70.0(5) . . ?
O10 Mo2' O12' 70.3(4) . 5_655 ?
O10 Mo2' Mo1' 144.89(18) . 5_655 ?
C8' O3' Ti1 128.3(16) . . ?
C8' O3' Mo2' 121.0(15) . . ?
Ti1 O3' Mo2' 108.5(7) . . ?
C11 O4' Ti1 153(2) . . ?
C18' O7' Ti2 152.7(12) . . ?
C21' O8' Ti2 165(2) . . ?
Mo1' O12' Mo2' 81.5(6) 5_655 . ?
Mo2' O13' Mo1' 84.2(7) 5_655 . ?
O3' C8' C10' 136(2) . . ?
O3' C8' C9' 121(2) . . ?
C10' C8' C9' 103(2) . . ?
O3' C8' H8B 91.9 . . ?
C10' C8' H8B 91.9 . . ?
C9' C8' H8B 91.9 . . ?
C8' C9' H9D 109.5 . . ?
C8' C9' H9E 109.5 . . ?
H9D C9' H9E 109.5 . . ?
C8' C9' H9F 109.5 . . ?
H9D C9' H9F 109.5 . . ?
H9E C9' H9F 109.5 . . ?
C8' C10' H10D 109.5 . . ?
C8' C10' H10E 109.5 . . ?
H10D C10' H10E 109.5 . . ?
C8' C10' H10F 109.5 . . ?
H10D C10' H10F 109.5 . . ?
H10E C10' H10F 109.5 . . ?
C11 C12' C13 61.8(14) . . ?
C19' C18' C20' 115(2) . . ?
C19' C18' O7' 115(3) . . ?
C20' C18' O7' 101(2) . . ?
C19' C18' H18B 108.5 . . ?
C20' C18' H18B 108.5 . . ?
O7' C18' H18B 108.5 . . ?
C18' C19' H19D 109.5 . . ?
C18' C19' H19E 109.5 . . ?
H19D C19' H19E 109.5 . . ?
C18' C19' H19F 109.5 . . ?
H19D C19' H19F 109.5 . . ?
H19E C19' H19F 109.5 . . ?
C18' C20' H20D 109.5 . . ?
C18' C20' H20E 109.5 . . ?
H20D C20' H20E 109.5 . . ?
C18' C20' H20F 109.5 . . ?
H20D C20' H20F 109.5 . . ?
H20E C20' H20F 109.5 . . ?
O8' C21' C23' 120(3) . . ?
O8' C21' C22' 119(3) . . ?
C23' C21' C22' 101(3) . . ?
O8' C21' H21B 105.2 . . ?
C23' C21' H21B 105.2 . . ?
C22' C21' H21B 105.2 . . ?
C21' C22' H22D 109.5 . . ?
C21' C22' H22E 109.5 . . ?
H22D C22' H22E 109.5 . . ?
C21' C22' H22F 109.5 . . ?
H22D C22' H22F 109.5 . . ?
H22E C22' H22F 109.5 . . ?
C21' C23' H23D 109.5 . . ?
C21' C23' H23E 109.5 . . ?
H23D C23' H23E 109.5 . . ?
C21' C23' H23F 109.5 . . ?
H23D C23' H23F 109.5 . . ?
H23E C23' H23F 109.5 . . ?
O3 Ti1 O4 98.0(4) . . ?
O4' Ti1 O5 99.4(9) . . ?
O3 Ti1 O5 98.1(3) . . ?
O4 Ti1 O5 98.8(4) . . ?
O4' Ti1 O3' 104.0(9) . . ?
O5 Ti1 O3' 95.4(5) . . ?
O4' Ti1 O1 96.9(9) . . ?
O3 Ti1 O1 90.6(3) . . ?
O4 Ti1 O1 94.4(4) . . ?
O5 Ti1 O1 163.0(2) . . ?
O3' Ti1 O1 85.4(5) . . ?
O4' Ti1 O10 173.7(9) . . ?
O3 Ti1 O10 98.5(3) . . ?
O4 Ti1 O10 163.4(3) . . ?
O5 Ti1 O10 77.70(19) . . ?
O3' Ti1 O10 70.9(5) . . ?
O1 Ti1 O10 86.56(18) . . ?
O4' Ti1 O6 109.3(8) . . ?
O3 Ti1 O6 171.8(3) . . ?
O4 Ti1 O6 87.3(3) . . ?
O5 Ti1 O6 87.2(2) . . ?
O3' Ti1 O6 145.7(5) . . ?
O1 Ti1 O6 82.7(2) . . ?
O10 Ti1 O6 76.38(18) . . ?
O7' Ti2 O8' 73.1(7) . . ?
O7' Ti2 O9 97.9(3) . . ?
O8' Ti2 O9 97.7(6) . . ?
O7 Ti2 O9 102.9(6) . . ?
O7' Ti2 O6 105.1(3) . . ?
O8' Ti2 O6 170.9(6) . . ?
O7 Ti2 O6 84.7(6) . . ?
O9 Ti2 O6 91.3(2) . . ?
O7 Ti2 O8 120.1(6) . . ?
O9 Ti2 O8 94.4(2) . . ?
O6 Ti2 O8 152.3(2) . . ?
O7' Ti2 O10 175.2(3) . . ?
O8' Ti2 O10 103.4(6) . . ?
O7 Ti2 O10 163.5(6) . . ?
O9 Ti2 O10 79.12(19) . . ?
O6 Ti2 O10 78.87(19) . . ?
O8 Ti2 O10 75.6(2) . . ?
O7' Ti2 O2 95.8(3) . . ?
O8' Ti2 O2 87.8(6) . . ?
O7 Ti2 O2 89.4(6) . . ?
O9 Ti2 O2 166.2(2) . . ?
O6 Ti2 O2 83.6(2) . . ?
O8 Ti2 O2 84.5(2) . . ?
O10 Ti2 O2 87.30(18) . . ?
C7 O1 Ti1 130.4(5) . . ?
C7 O2 Ti2 128.3(4) . . ?
C15 O5 Ti1 122.0(6) . . ?
C15 O5 Mo1 120.1(5) . . ?
Ti1 O5 Mo1 109.2(2) . . ?
C15 O5 Mo1' 126.4(5) . . ?
Ti1 O5 Mo1' 107.2(2) . . ?
C16 O6 Ti2 126.7(6) . . ?
C16 O6 Ti1 126.9(6) . . ?
Ti2 O6 Ti1 103.0(2) . . ?
C24 O9 Mo1' 117.4(5) . . ?
C24 O9 Ti2 125.2(5) . . ?
Mo1' O9 Ti2 110.7(3) . . ?
C24 O9 Mo1 124.3(5) . . ?
Ti2 O9 Mo1 107.1(2) . . ?
Ti2 O10 Mo2' 137.4(2) . . ?
Ti2 O10 Ti1 100.16(19) . . ?
Mo2' O10 Ti1 108.0(2) . . ?
Ti2 O10 Mo2 103.5(2) . . ?
Ti1 O10 Mo2 140.6(2) . . ?
Ti2 O10 Mo1 104.98(19) . . ?
Ti1 O10 Mo1 98.98(18) . . ?
Mo2 O10 Mo1 104.64(19) . . ?
Ti2 O10 Mo1' 94.2(2) . . ?
Mo2' O10 Mo1' 105.6(2) . . ?
Ti1 O10 Mo1' 108.8(2) . . ?
C2 C1 C6 119.8(7) . . ?
C2 C1 C7 120.6(7) . . ?
C6 C1 C7 119.6(7) . . ?
C1 C2 C3 120.7(8) . . ?
C1 C2 H2 119.6 . . ?
C3 C2 H2 119.6 . . ?
C2 C3 C4 119.1(8) . . ?
C2 C3 H3 120.5 . . ?
C4 C3 H3 120.5 . . ?
C5 C4 C3 120.9(8) . . ?
C5 C4 Cl1 119.4(7) . . ?
C3 C4 Cl1 119.7(6) . . ?
C4 C5 C6 119.2(8) . . ?
C4 C5 H5 120.4 . . ?
C6 C5 H5 120.4 . . ?
C1 C6 C5 120.3(8) . . ?
C1 C6 H6 119.9 . . ?
C5 C6 H6 119.9 . . ?
O2 C7 O1 126.1(7) . . ?
O2 C7 C1 117.2(6) . . ?
O1 C7 C1 116.7(6) . . ?
C12' C11 C13 55.0(19) . . ?
C13 C11 C12 124.4(13) . . ?
C12' C11 O4' 113(2) . . ?
C13 C11 O4' 94.8(14) . . ?
C13 C11 O4 113.6(12) . . ?
C12 C11 O4 108.0(12) . . ?
C13 C11 H11A 102.5 . . ?
C12 C11 H11A 102.5 . . ?
O4 C11 H11A 102.5 . . ?
C12' C13 C11 63.2(13) . . ?
C12' C13 H13A 109.5 . . ?
C11 C13 H13A 120.6 . . ?
C12' C13 H13B 109.5 . . ?
C11 C13 H13B 129.1 . . ?
H13A C13 H13B 109.5 . . ?
C12' C13 H13C 109.5 . . ?
C11 C13 H13C 46.5 . . ?
H13A C13 H13C 109.5 . . ?
H13B C13 H13C 109.5 . . ?
C15 C14 H14A 109.5 . . ?
C15 C14 H14B 109.5 . . ?
H14A C14 H14B 109.5 . . ?
C15 C14 H14C 109.5 . . ?
H14A C14 H14C 109.5 . . ?
H14B C14 H14C 109.5 . . ?
C14 C15 O5 111.6(11) . . ?
C14 C15 H15A 109.3 . . ?
O5 C15 H15A 109.3 . . ?
C14 C15 H15B 109.3 . . ?
O5 C15 H15B 109.3 . . ?
H15A C15 H15B 108.0 . . ?
O6 C16 C17 108.9(10) . . ?
O6 C16 H16A 109.9 . . ?
C17 C16 H16A 109.9 . . ?
O6 C16 H16B 109.9 . . ?
C17 C16 H16B 109.9 . . ?
H16A C16 H16B 108.3 . . ?
C16 C17 H17A 109.5 . . ?
C16 C17 H17B 109.5 . . ?
H17A C17 H17B 109.5 . . ?
C16 C17 H17C 109.5 . . ?
H17A C17 H17C 109.5 . . ?
H17B C17 H17C 109.5 . . ?
C25 C24 O9 110.2(9) . . ?
C25 C24 H24A 109.6 . . ?
O9 C24 H24A 109.6 . . ?
C25 C24 H24B 109.6 . . ?
O9 C24 H24B 109.6 . . ?
H24A C24 H24B 108.1 . . ?
C24 C25 H25A 109.5 . . ?
C24 C25 H25B 109.5 . . ?
H25A C25 H25B 109.5 . . ?
C24 C25 H25C 109.5 . . ?
H25A C25 H25C 109.5 . . ?
H25B C25 H25C 109.5 . . ?

loop_
_geom_bond_atom_site_label_1
_geom_bond_atom_site_label_2
_geom_bond_distance
_geom_bond_site_symmetry_2
_geom_bond_publ_flag
Mo1 O11 1.669(5) . ?
Mo1 O12 1.926(7) 5_655 ?
Mo1 O13 1.955(6) . ?
Mo1 O5 2.021(5) . ?
Mo1 O10 2.224(5) . ?
Mo1 O9 2.270(5) . ?
Mo1 Mo2 2.571(2) 5_655 ?
Mo2 O14 1.677(8) . ?
Mo2 O12 1.917(6) . ?
Mo2 O13 1.969(6) 5_655 ?
Mo2 O8 2.079(7) . ?
Mo2 O10 2.088(4) . ?
Mo2 O13 2.372(6) . ?
O3 C8 1.379(12) . ?
O3 Ti1 1.770(7) . ?
O4 C11 1.460(13) . ?
O4 Ti1 1.821(7) . ?
O7 C18 1.51(2) . ?
O7 Ti2 1.864(16) . ?
O8 C21 1.390(13) . ?
O8 Ti2 1.988(6) . ?
C8 C10 1.448(11) . ?
C8 C9 1.448(11) . ?
C8 H8 1.0000 . ?
C9 H9A 0.9800 . ?
C9 H9B 0.9800 . ?
C9 H9C 0.9800 . ?
C10 H10A 0.9800 . ?
C10 H10B 0.9800 . ?
C10 H10C 0.9800 . ?
C12 C11 1.41(2) . ?
C12 H12A 0.9800 . ?
C12 H12B 0.9800 . ?
C12 H12C 0.9800 . ?
C18 C20 1.36(2) . ?
C18 C19 1.45(2) . ?
C18 H18A 1.0000 . ?
C19 H19A 0.9800 . ?
C19 H19B 0.9800 . ?
C19 H19C 0.9800 . ?
C20 H20A 0.9800 . ?
C20 H20B 0.9800 . ?
C20 H20C 0.9800 . ?
C21 C23 1.35(2) . ?
C21 C22 1.495(18) . ?
C21 H21A 1.0000 . ?
C22 H22A 0.9800 . ?
C22 H22B 0.9800 . ?
C22 H22C 0.9800 . ?
C23 H23A 0.9800 . ?
C23 H23B 0.9800 . ?
C23 H23C 0.9800 . ?
Mo1' O11 1.647(7) . ?
Mo1' O9 1.894(7) . ?
Mo1' O13' 1.923(18) . ?
Mo1' O12' 1.962(15) 5_655 ?
Mo1' O10 2.250(7) . ?
Mo1' O5 2.372(6) . ?
Mo1' Mo2' 2.574(5) 5_655 ?
Mo2' O14' 1.668(19) . ?
Mo2' O13' 1.916(17) 5_655 ?
Mo2' O12' 1.981(15) . ?
Mo2' O10 2.056(5) . ?
Mo2' O3' 2.076(18) . ?
Mo2' O12' 2.396(15) 5_655 ?
O3' C8' 1.379(12) . ?
O3' Ti1 2.027(17) . ?
O4' C11 1.46(2) . ?
O4' Ti1 1.726(14) . ?
O7' C18' 1.52(3) . ?
O7' Ti2 1.713(7) . ?
O8' C21' 1.355(18) . ?
O8' Ti2 1.865(13) . ?
C8' C10' 1.448(11) . ?
C8' C9' 1.448(11) . ?
C8' H8B 1.0000 . ?
C9' H9D 0.9800 . ?
C9' H9E 0.9800 . ?
C9' H9F 0.9800 . ?
C10' H10D 0.9800 . ?
C10' H10E 0.9800 . ?
C10' H10F 0.9800 . ?
C12' C11 1.494(18) . ?
C12' C13 1.37(4) . ?
C18' C19' 1.36(3) . ?
C18' C20' 1.44(3) . ?
C18' H18B 1.0000 . ?
C19' H19D 0.9800 . ?
C19' H19E 0.9800 . ?
C19' H19F 0.9800 . ?
C20' H20D 0.9800 . ?
C20' H20E 0.9800 . ?
C20' H20F 0.9800 . ?
C21' C23' 1.48(3) . ?
C21' C22' 1.48(2) . ?
C21' H21B 1.0000 . ?
C22' H22D 0.9800 . ?
C22' H22E 0.9800 . ?
C22' H22F 0.9800 . ?
C23' H23D 0.9800 . ?
C23' H23E 0.9800 . ?
C23' H23F 0.9800 . ?
Ti1 O5 1.974(5) . ?
Ti1 O1 2.059(5) . ?
Ti1 O10 2.058(5) . ?
Ti1 O6 2.062(5) . ?
Ti2 O9 1.937(5) . ?
Ti2 O6 1.961(5) . ?
Ti2 O10 2.047(5) . ?
Ti2 O2 2.085(5) . ?
Cl1 C4 1.734(8) . ?
O1 C7 1.267(8) . ?
O2 C7 1.258(8) . ?
O5 C15 1.458(10) . ?
O6 C16 1.433(9) . ?
O9 C24 1.454(9) . ?
C1 C2 1.374(10) . ?
C1 C6 1.373(10) . ?
C1 C7 1.501(9) . ?
C2 C3 1.374(11) . ?
C2 H2 0.9500 . ?
C3 C4 1.379(11) . ?
C3 H3 0.9500 . ?
C4 C5 1.374(12) . ?
C5 C6 1.383(11) . ?
C5 H5 0.9500 . ?
C6 H6 0.9500 . ?
C11 C13 1.476(18) . ?
C11 H11A 1.0000 . ?
C13 H13A 0.9800 . ?
C13 H13B 0.9800 . ?
C13 H13C 0.9800 . ?
C14 C15 1.392(17) . ?
C14 H14A 0.9800 . ?
C14 H14B 0.9800 . ?
C14 H14C 0.9800 . ?
C15 H15A 0.9900 . ?
C15 H15B 0.9900 . ?
C16 C17 1.456(17) . ?
C16 H16A 0.9900 . ?
C16 H16B 0.9900 . ?
C17 H17A 0.9800 . ?
C17 H17B 0.9800 . ?
C17 H17C 0.9800 . ?
C24 C25 1.445(15) . ?
C24 H24A 0.9900 . ?
C24 H24B 0.9900 . ?
C25 H25A 0.9800 . ?
C25 H25B 0.9800 . ?
C25 H25C 0.9800 . ?

loop_
_geom_torsion_atom_site_label_1
_geom_torsion_atom_site_label_2
_geom_torsion_atom_site_label_3
_geom_torsion_atom_site_label_4
_geom_torsion
_geom_torsion_site_symmetry_1
_geom_torsion_site_symmetry_2
_geom_torsion_site_symmetry_3
_geom_torsion_site_symmetry_4
_geom_torsion_publ_flag
Ti1 O3 C8 C10 178(2) . . . . ?
Ti1 O3 C8 C9 53(4) . . . . ?
Ti2 O7 C18 C20 128(2) . . . . ?
Ti2 O7 C18 C19 -114(2) . . . . ?
Ti2 O8 C21 C23 -55(3) . . . . ?
Mo2 O8 C21 C23 137(2) . . . . ?
Ti2 O8 C21 C22 83.2(18) . . . . ?
Mo2 O8 C21 C22 -85.3(17) . . . . ?
Ti1 O3' C8' C10' 111(3) . . . . ?
Mo2' O3' C8' C10' -88(4) . . . . ?
Ti1 O3' C8' C9' -61(3) . . . . ?
Mo2' O3' C8' C9' 100(3) . . . . ?
Ti2 O7' C18' C19' -55(5) . . . . ?
Ti2 O7' C18' C20' -179(2) . . . . ?
Ti2 O8' C21' C23' 88(8) . . . . ?
Ti2 O8' C21' C22' -36(10) . . . . ?
C11 O4' Ti1 O5 -142(4) . . . . ?
C11 O4' Ti1 O3' 120(4) . . . . ?
C11 O4' Ti1 O1 33(4) . . . . ?
C11 O4' Ti1 O6 -52(4) . . . . ?
C8 O3 Ti1 O4 -154(3) . . . . ?
C8 O3 Ti1 O5 106(3) . . . . ?
C8 O3 Ti1 O1 -59(3) . . . . ?
C8 O3 Ti1 O10 27(3) . . . . ?
C11 O4 Ti1 O3 28.1(14) . . . . ?
C11 O4 Ti1 O5 127.7(14) . . . . ?
C11 O4 Ti1 O1 -63.1(14) . . . . ?
C11 O4 Ti1 O10 -155.9(11) . . . . ?
C11 O4 Ti1 O6 -145.6(14) . . . . ?
C18' O7' Ti2 O8' -76(3) . . . . ?
C18' O7' Ti2 O9 -171(3) . . . . ?
C18' O7' Ti2 O6 95(3) . . . . ?
C18' O7' Ti2 O2 10(3) . . . . ?
C21' O8' Ti2 O7' 148(8) . . . . ?
C21' O8' Ti2 O9 -116(8) . . . . ?
C21' O8' Ti2 O10 -36(8) . . . . ?
C21' O8' Ti2 O2 51(8) . . . . ?
C18 O7 Ti2 O9 -84.4(18) . . . . ?
C18 O7 Ti2 O6 -174.5(19) . . . . ?
C18 O7 Ti2 O8 19(2) . . . . ?
C18 O7 Ti2 O10 -179.7(11) . . . . ?
C18 O7 Ti2 O2 101.9(18) . . . . ?
O11 Mo1' O9 C24 -46.1(6) . . . . ?
O13' Mo1' O9 C24 55.4(7) . . . . ?
O12' Mo1' O9 C24 139.7(10) 5_655 . . . ?
O10 Mo1' O9 C24 160.6(6) . . . . ?
O5 Mo1' O9 C24 -133.9(5) . . . . ?
Mo2' Mo1' O9 C24 67.6(6) 5_655 . . . ?
O11 Mo1' O9 Ti2 161.1(3) . . . . ?
O13' Mo1' O9 Ti2 -97.4(6) . . . . ?
O12' Mo1' O9 Ti2 -13.1(11) 5_655 . . . ?
O10 Mo1' O9 Ti2 7.8(2) . . . . ?
O5 Mo1' O9 Ti2 73.3(3) . . . . ?
Mo2' Mo1' O9 Ti2 -85.2(4) 5_655 . . . ?
C6 C1 C2 C3 0.4(13) . . . . ?
C7 C1 C2 C3 -179.0(7) . . . . ?
C1 C2 C3 C4 -0.9(14) . . . . ?
C2 C3 C4 C5 0.9(14) . . . . ?
C2 C3 C4 Cl1 -179.3(7) . . . . ?
C3 C4 C5 C6 -0.4(15) . . . . ?
Cl1 C4 C5 C6 179.8(7) . . . . ?
C2 C1 C6 C5 0.1(13) . . . . ?
C7 C1 C6 C5 179.5(8) . . . . ?
C4 C5 C6 C1 -0.1(14) . . . . ?
Ti2 O2 C7 O1 -6.2(11) . . . . ?
Ti2 O2 C7 C1 175.9(4) . . . . ?
Ti1 O1 C7 O2 5.9(11) . . . . ?
Ti1 O1 C7 C1 -176.2(4) . . . . ?
C2 C1 C7 O2 -5.3(10) . . . . ?
C6 C1 C7 O2 175.3(7) . . . . ?
C2 C1 C7 O1 176.6(7) . . . . ?
C6 C1 C7 O1 -2.8(10) . . . . ?
C13 C12' C11 O4' 80(2) . . . . ?
Ti1 O4' C11 C12' 136(4) . . . . ?
Ti1 O4' C11 C13 -170(3) . . . . ?
Ti1 O4 C11 C13 -82.6(17) . . . . ?
Ti1 O4 C11 C12 135.1(15) . . . . ?
O4' C11 C13 C12' -114(2) . . . . ?
Ti1 O5 C15 C14 114.4(11) . . . . ?
Mo1 O5 C15 C14 -101.3(12) . . . . ?
Mo1' O5 C15 C14 -92.2(12) . . . . ?
Ti2 O6 C16 C17 111.8(10) . . . . ?
Ti1 O6 C16 C17 -92.6(12) . . . . ?
Mo1' O9 C24 C25 107.6(11) . . . . ?
Ti2 O9 C24 C25 -103.9(11) . . . . ?
Mo1 O9 C24 C25 99.7(11) . . . . ?
